data_4131093
loop_
_publ_author_name
'Kennedy, C. Rose'
'Lehnherr, Dan'
'Rajapaksa, Naomi S.'
'Ford, David D.'
'Park, Yongho'
'Jacobsen, Eric N.'

_publ_section_title
;
 Mechanism-Guided Development of a Highly Active Bis-thiourea Catalyst for
 Anion-Abstraction Catalysis.
;
_journal_issue 41
_journal_name_full 'Journal of the American Chemical Society'
_journal_page_first 13525
_journal_page_last 13528
_journal_paper_doi 10.1021/jacs.6b09205
_journal_volume 138
_journal_year 2016
_chemical_absolute_configuration ad
_chemical_formula_sum 'C64 H70 Cl F14 N7 O6 S2'
_chemical_formula_weight 1398.84
_space_group_IT_number 154
_space_group_name_Hall 'P 32 2"'
_space_group_name_H-M_alt 'P 32 2 1'
_symmetry_cell_setting hexagonal
_symmetry_space_group_name_Hall 'P 32 2"'
_symmetry_space_group_name_H-M 'P 32 2 1'
_atom_sites_solution_hydrogens geom
_atom_sites_solution_primary direct
_atom_sites_solution_secondary difmap
_audit_creation_method SHELXL-97
_cell_angle_alpha 90.00
_cell_angle_beta 90.00
_cell_angle_gamma 120.00
_cell_formula_units_Z 3
_cell_length_a 14.3464(2)
_cell_length_b 14.3464(2)
_cell_length_c 28.5097(4)
_cell_measurement_reflns_used 9547
_cell_measurement_temperature 100(2)
_cell_measurement_theta_max 65.5
_cell_measurement_theta_min 3.88
_cell_volume 5081.70(12)
_computing_cell_refinement 'SAINT 7.46A (Bruker-AXS, 2009)'
_computing_data_collection 'APEX2 v2009.3.0 (Bruker-AXS, 2009)'
_computing_data_reduction 'SAINT 7.46A (Bruker-AXS, 2009)'
_computing_molecular_graphics 'Bruker SHELXTL (Sheldrick, 2008)'
_computing_publication_material 'Bruker SHELXTL (Sheldrick, 2008)'
_computing_structure_refinement 'SHELXL-97 (Sheldrick, 2008)'
_computing_structure_solution 'SHELXS-97 (Sheldrick, 2008)'
_diffrn_ambient_temperature 100(2)
_diffrn_measured_fraction_theta_full 0.999
_diffrn_measured_fraction_theta_max 0.999
_diffrn_measurement_device_type
;
Bruker D8 goniometer with CCD area detector  
;
_diffrn_measurement_method 'omega and phi scans'
_diffrn_radiation_monochromator graphite
_diffrn_radiation_source 'I\mS microfocus tube'
_diffrn_radiation_type CuK\a
_diffrn_radiation_wavelength 1.54178
_diffrn_reflns_av_R_equivalents 0.0471
_diffrn_reflns_av_sigmaI/netI 0.0156
_diffrn_reflns_limit_h_max 15
_diffrn_reflns_limit_h_min -16
_diffrn_reflns_limit_k_max 17
_diffrn_reflns_limit_k_min -16
_diffrn_reflns_limit_l_max 33
_diffrn_reflns_limit_l_min -33
_diffrn_reflns_number 94106
_diffrn_reflns_theta_full 66.18
_diffrn_reflns_theta_max 66.18
_diffrn_reflns_theta_min 3.56
_exptl_absorpt_coefficient_mu 1.888
_exptl_absorpt_correction_T_max 0.7780
_exptl_absorpt_correction_T_min 0.7039
_exptl_absorpt_correction_type multi-scan
_exptl_absorpt_process_details SADABS
_exptl_crystal_colour colorless
_exptl_crystal_density_diffrn 1.371
_exptl_crystal_density_method 'not measured'
_exptl_crystal_description plate
_exptl_crystal_F_000 2178
_exptl_crystal_size_max 0.20
_exptl_crystal_size_mid 0.16
_exptl_crystal_size_min 0.14
_refine_diff_density_max 0.260
_refine_diff_density_min -0.209
_refine_diff_density_rms 0.037
_refine_ls_abs_structure_details 'Flack H D (1983), Acta Cryst. A39, 876-881'
_refine_ls_abs_structure_Flack -0.005(12)
_refine_ls_extinction_method none
_refine_ls_goodness_of_fit_ref 1.062
_refine_ls_hydrogen_treatment mixed
_refine_ls_matrix_type full
_refine_ls_number_parameters 463
_refine_ls_number_reflns 5898
_refine_ls_number_restraints 86
_refine_ls_restrained_S_all 1.109
_refine_ls_R_factor_all 0.0331
_refine_ls_R_factor_gt 0.0311
_refine_ls_shift/su_max 0.001
_refine_ls_shift/su_mean 0.000
_refine_ls_structure_factor_coef Fsqd
_refine_ls_weighting_details 'calc w=1/[\s^2^(Fo^2^)+(0.0406P)^2^+1.6992P] where P=(Fo^2^+2Fc^2^)/3'
_refine_ls_weighting_scheme calc
_refine_ls_wR_factor_gt 0.0790
_refine_ls_wR_factor_ref 0.0806
_reflns_number_gt 5639
_reflns_number_total 5898
_reflns_threshold_expression >2sigma(I)
_cod_data_source_file ja6b09205_si_002.cif
_cod_data_source_block DLH389A
_cod_depositor_comments
;
The following automatic conversions were performed:

data item '_symmetry_cell_setting' value 'HEXAGONAL' was changed to
'hexagonal' in accordance with the
/home/saulius/struct/COD-crude-data/automatic-downloads/DataCite-retrospective/ACS/depositions/lib/dictionaries/cif_core.dic
dictionary named 'cif_core.dic' version 2.4.2 last updated on
2011-04-26.

Automatic conversion script
Id: cif_fix_values 6909 2019-04-08 15:41:33Z antanas 
;
_cod_original_sg_symbol_Hall P322''
_cod_original_sg_symbol_H-M P3(2)21
_cod_database_code 4131093

loop_
_symmetry_equiv_pos_as_xyz
'x, y, z'
'-y, x-y, z+2/3'
'-x+y, -x, z+1/3'
'x-y, -y, -z+1/3'
'-x, -x+y, -z+2/3'
'y, x, -z'

loop_
_atom_site_label
_atom_site_type_symbol
_atom_site_fract_x
_atom_site_fract_y
_atom_site_fract_z
_atom_site_U_iso_or_equiv
_atom_site_adp_type
_atom_site_occupancy
_atom_site_symmetry_multiplicity
_atom_site_calc_flag
_atom_site_refinement_flags
_atom_site_disorder_assembly
_atom_site_disorder_group
C1 C 0.34821(19) 0.32795(18) 0.82048(8) 0.0393(5) Uani 1 1 d . . .
H1 H 0.3515 0.3536 0.7894 0.047 Uiso 1 1 calc R . .
C2 C 0.4137(2) 0.2867(2) 0.83306(10) 0.0482(6) Uani 1 1 d . . .
H2 H 0.4617 0.2840 0.8109 0.058 Uiso 1 1 calc R . .
C3 C 0.4082(2) 0.2499(2) 0.87777(10) 0.0484(6) Uani 1 1 d . . .
C4 C 0.3417(2) 0.2538(2) 0.91053(9) 0.0462(6) Uani 1 1 d . . .
H4 H 0.3396 0.2283 0.9415 0.055 Uiso 1 1 calc R . .
C5 C 0.27684(18) 0.29580(19) 0.89793(8) 0.0396(5) Uani 1 1 d . . .
H5 H 0.2306 0.2998 0.9207 0.047 Uiso 1 1 calc R . .
C6 C 0.27811(16) 0.33238(16) 0.85244(7) 0.0323(4) Uani 1 1 d . . .
C7 C 0.20204(18) 0.37404(18) 0.84037(7) 0.0338(5) Uani 1 1 d . . .
H7 H 0.1276 0.3213 0.8512 0.041 Uiso 1 1 calc R . .
C8 C 0.2369(2) 0.48497(19) 0.86115(7) 0.0399(5) Uani 1 1 d . . .
H8A H 0.1750 0.4970 0.8643 0.048 Uiso 1 1 calc R . .
H8B H 0.2710 0.4937 0.8922 0.048 Uiso 1 1 calc R . .
C9 C 0.3172(2) 0.56069(18) 0.82529(8) 0.0404(5) Uani 1 1 d . . .
H9A H 0.3880 0.5654 0.8293 0.048 Uiso 1 1 calc R . .
H9B H 0.3267 0.6337 0.8280 0.048 Uiso 1 1 calc R . .
C10 C 0.26692(19) 0.50985(17) 0.77818(7) 0.0355(5) Uani 1 1 d . . .
H10A H 0.2221 0.5390 0.7659 0.043 Uiso 1 1 calc R . .
H10B H 0.3229 0.5221 0.7548 0.043 Uiso 1 1 calc R . .
C11 C 0.14472(17) 0.31149(16) 0.76074(7) 0.0292(4) Uani 1 1 d . . .
C12 C 0.14701(16) 0.33323(15) 0.70770(6) 0.0259(4) Uani 1 1 d . . .
H12 H 0.2083 0.4070 0.7010 0.031 Uiso 1 1 calc R . .
C13 C 0.26767(16) 0.27155(16) 0.67801(6) 0.0271(4) Uani 1 1 d . . .
C14 C 0.35185(17) 0.16664(17) 0.64884(7) 0.0305(4) Uani 1 1 d . . .
C15 C 0.32987(17) 0.08786(18) 0.61529(8) 0.0350(5) Uani 1 1 d . A .
H15 H 0.2594 0.0475 0.6026 0.042 Uiso 1 1 calc R . .
C16 C 0.4098(2) 0.0679(2) 0.60037(9) 0.0421(5) Uani 1 1 d D . .
C17 C 0.5126(2) 0.1244(2) 0.61857(9) 0.0454(6) Uani 1 1 d . A .
H17 H 0.5677 0.1113 0.6078 0.054 Uiso 1 1 calc R . .
C18 C 0.53318(18) 0.20021(19) 0.65279(8) 0.0389(5) Uani 1 1 d D . .
C19 C 0.45501(17) 0.22261(18) 0.66815(7) 0.0356(5) Uani 1 1 d . A .
H19 H 0.4714 0.2756 0.6916 0.043 Uiso 1 1 calc R . .
C20 C 0.04209(17) 0.32560(17) 0.68953(7) 0.0286(4) Uani 1 1 d . . .
C21 C 0.04086(17) 0.32382(18) 0.63583(7) 0.0318(5) Uani 1 1 d . . .
H21A H 0.0262 0.2524 0.6246 0.038 Uiso 1 1 calc R . .
H21B H -0.0172 0.3360 0.6242 0.038 Uiso 1 1 calc R . .
C22 C 0.17677(19) 0.38256(17) 0.57820(7) 0.0363(5) Uani 1 1 d . . .
C23 C 0.2893(2) 0.46916(18) 0.56543(8) 0.0440(6) Uani 1 1 d . . .
H23A H 0.3335 0.4953 0.5943 0.053 Uiso 1 1 calc R . .
H23B H 0.2866 0.5306 0.5511 0.053 Uiso 1 1 calc R . .
C24 C 0.34146(19) 0.42804(17) 0.53149(7) 0.0390(5) Uani 1 1 d . . .
C25 C 0.39421(18) 0.37656(19) 0.54780(7) 0.0405(5) Uani 1 1 d . . .
H25 H 0.4014 0.3709 0.5807 0.049 Uiso 1 1 calc R . .
C26 C 0.43721(18) 0.3328(2) 0.51706(7) 0.0421(5) Uani 1 1 d . . .
H26 H 0.4728 0.2969 0.5289 0.050 Uiso 1 1 calc R . .
C29 C 0.0356(2) 0.42267(19) 0.70778(8) 0.0377(5) Uani 1 1 d . . .
H29A H 0.0393 0.4243 0.7421 0.057 Uiso 1 1 calc R . .
H29B H -0.0324 0.4168 0.6977 0.057 Uiso 1 1 calc R . .
H29C H 0.0959 0.4890 0.6952 0.057 Uiso 1 1 calc R . .
C30 C -0.05906(17) 0.22261(18) 0.70461(7) 0.0334(5) Uani 1 1 d . . .
H30A H -0.0530 0.1601 0.6953 0.050 Uiso 1 1 calc R . .
H30B H -0.1221 0.2190 0.6895 0.050 Uiso 1 1 calc R . .
H30C H -0.0670 0.2226 0.7388 0.050 Uiso 1 1 calc R . .
N1 N 0.20050(14) 0.39462(14) 0.78970(5) 0.0304(4) Uani 1 1 d . . .
N2 N 0.16728(14) 0.25485(14) 0.68461(6) 0.0272(3) Uani 1 1 d . . .
N3 N 0.26663(16) 0.18089(15) 0.66274(6) 0.0321(4) Uani 1 1 d . . .
O1 O 0.09451(13) 0.21850(12) 0.77516(5) 0.0380(3) Uani 1 1 d . . .
O2 O 0.14334(12) 0.40644(11) 0.61775(5) 0.0333(3) Uani 1 1 d . . .
O3 O 0.12313(15) 0.30222(15) 0.55614(6) 0.0586(5) Uani 1 1 d . . .
F1 F 0.47109(15) 0.20756(16) 0.89026(7) 0.0752(5) Uani 1 1 d . . .
C27 C 0.3865(7) -0.0171(7) 0.5641(3) 0.0564(10) Uani 0.671(8) 1 d PDU A 1
F2 F 0.4251(10) 0.0235(9) 0.5221(4) 0.0886(18) Uani 0.671(8) 1 d PDU A 1
F3 F 0.4331(4) -0.0743(4) 0.57443(19) 0.0676(10) Uani 0.671(8) 1 d PDU A 1
F4 F 0.2807(3) -0.0854(4) 0.5602(2) 0.0845(16) Uani 0.671(8) 1 d PDU A 1
C27A C 0.3843(15) -0.0086(14) 0.5598(6) 0.0564(10) Uani 0.329(8) 1 d PD A 2
F2A F 0.447(2) 0.046(2) 0.5239(10) 0.0886(18) Uani 0.329(8) 1 d PD A 2
F3A F 0.3910(8) -0.0958(9) 0.5701(4) 0.0676(10) Uani 0.329(8) 1 d PD A 2
F4A F 0.2897(8) -0.0433(9) 0.5388(4) 0.0845(16) Uani 0.329(8) 1 d PD A 2
C28 C 0.6425(3) 0.2636(3) 0.67437(13) 0.0486(6) Uani 0.837(4) 1 d PDU A 1
F5 F 0.69060(19) 0.2049(2) 0.67999(11) 0.0629(6) Uani 0.837(4) 1 d PDU A 1
F6 F 0.64278(16) 0.30011(17) 0.71732(8) 0.0515(5) Uani 0.837(4) 1 d PDU A 1
F7 F 0.70810(17) 0.3490(2) 0.64956(10) 0.0882(11) Uani 0.837(4) 1 d PDU A 1
C28A C 0.6475(12) 0.2488(14) 0.6670(6) 0.0486(6) Uani 0.163(4) 1 d PD A 2
F5A F 0.7211(8) 0.2943(10) 0.6328(4) 0.0629(6) Uani 0.163(4) 1 d PD A 2
F6A F 0.6620(12) 0.1684(9) 0.6829(6) 0.0515(5) Uani 0.163(4) 1 d PD A 2
F7A F 0.6659(11) 0.3261(11) 0.6966(6) 0.0882(11) Uani 0.163(4) 1 d PD A 2
S1 S 0.37878(4) 0.39100(4) 0.685843(19) 0.03454(12) Uani 1 1 d . . .
Cl1 Cl 0.01961(5) 0.0000 0.6667 0.04326(19) Uani 1 2 d S . .
C31 C -0.05355(18) 0.02783(19) 0.52481(8) 0.0384(5) Uani 1 1 d . . .
H31A H -0.1117 0.0072 0.5020 0.058 Uiso 1 1 calc R . .
H31B H -0.0395 0.0941 0.5408 0.058 Uiso 1 1 calc R . .
H31C H -0.0748 -0.0299 0.5479 0.058 Uiso 1 1 calc R . .
C32 C 0.13458(19) 0.0782(2) 0.53495(8) 0.0479(6) Uani 1 1 d . . .
H32A H 0.1503 0.1460 0.5499 0.072 Uiso 1 1 calc R . .
H32B H 0.1993 0.0875 0.5191 0.072 Uiso 1 1 calc R . .
H32C H 0.1121 0.0219 0.5589 0.072 Uiso 1 1 calc R . .
N4 N 0.04638(16) 0.04638(16) 0.5000 0.0274(5) Uani 1 2 d S . .
H2A H 0.115(2) 0.189(2) 0.6848(8) 0.030(6) Uiso 1 1 d . . .
H3 H 0.209(2) 0.128(2) 0.6594(8) 0.036(7) Uiso 1 1 d . . .

loop_
_atom_site_aniso_label
_atom_site_aniso_U_11
_atom_site_aniso_U_22
_atom_site_aniso_U_33
_atom_site_aniso_U_23
_atom_site_aniso_U_13
_atom_site_aniso_U_12
C1 0.0368(12) 0.0415(12) 0.0386(11) -0.0043(9) 0.0022(9) 0.0189(10)
C2 0.0388(13) 0.0524(15) 0.0595(15) -0.0051(12) 0.0056(11) 0.0272(12)
C3 0.0358(13) 0.0432(14) 0.0709(17) 0.0026(12) -0.0014(12) 0.0232(11)
C4 0.0362(13) 0.0457(14) 0.0535(14) 0.0089(11) -0.0056(10) 0.0181(11)
C5 0.0320(11) 0.0480(13) 0.0382(12) 0.0017(10) 0.0012(9) 0.0197(10)
C6 0.0291(10) 0.0290(10) 0.0348(10) -0.0050(8) -0.0021(8) 0.0117(9)
C7 0.0368(12) 0.0429(12) 0.0234(10) -0.0035(8) 0.0004(8) 0.0212(10)
C8 0.0513(14) 0.0493(13) 0.0300(11) -0.0097(9) -0.0063(10) 0.0332(12)
C9 0.0454(14) 0.0323(12) 0.0452(13) -0.0144(10) -0.0111(10) 0.0208(11)
C10 0.0418(12) 0.0289(10) 0.0337(11) -0.0029(9) 0.0003(9) 0.0162(9)
C11 0.0318(11) 0.0282(10) 0.0275(10) -0.0009(8) 0.0000(8) 0.0150(9)
C12 0.0292(10) 0.0233(9) 0.0242(9) -0.0007(7) 0.0031(7) 0.0122(8)
C13 0.0307(10) 0.0288(10) 0.0211(9) -0.0010(7) 0.0022(7) 0.0145(9)
C14 0.0303(10) 0.0329(11) 0.0324(10) -0.0017(8) -0.0046(8) 0.0188(9)
C15 0.0307(11) 0.0385(12) 0.0401(11) -0.0090(9) -0.0093(9) 0.0207(10)
C16 0.0423(13) 0.0462(14) 0.0470(13) -0.0098(11) -0.0048(10) 0.0290(11)
C17 0.0359(12) 0.0577(16) 0.0554(14) -0.0019(12) -0.0018(11) 0.0330(12)
C18 0.0312(12) 0.0397(13) 0.0476(13) 0.0021(10) -0.0072(10) 0.0192(10)
C19 0.0342(11) 0.0355(12) 0.0377(11) -0.0066(9) -0.0101(9) 0.0178(10)
C20 0.0320(11) 0.0314(11) 0.0246(9) -0.0006(8) 0.0020(8) 0.0175(9)
C21 0.0328(11) 0.0362(12) 0.0265(10) 0.0021(8) -0.0001(8) 0.0173(10)
C22 0.0469(13) 0.0321(11) 0.0258(10) -0.0025(8) 0.0051(9) 0.0166(11)
C23 0.0545(15) 0.0279(11) 0.0347(11) -0.0036(9) 0.0147(10) 0.0094(11)
C24 0.0373(12) 0.0280(11) 0.0309(11) -0.0059(8) 0.0114(9) 0.0006(9)
C25 0.0384(12) 0.0413(12) 0.0240(9) -0.0082(9) 0.0030(8) 0.0065(10)
C26 0.0308(11) 0.0498(14) 0.0333(11) -0.0091(10) 0.0010(9) 0.0110(10)
C29 0.0440(13) 0.0411(12) 0.0367(11) -0.0023(9) 0.0027(10) 0.0278(11)
C30 0.0298(11) 0.0400(12) 0.0315(10) 0.0009(9) 0.0045(8) 0.0183(10)
N1 0.0355(9) 0.0313(9) 0.0240(8) -0.0011(7) 0.0016(7) 0.0163(8)
N2 0.0253(9) 0.0235(9) 0.0308(8) -0.0036(7) 0.0011(7) 0.0108(8)
N3 0.0257(9) 0.0283(9) 0.0412(10) -0.0087(7) -0.0043(7) 0.0125(8)
O1 0.0445(9) 0.0308(8) 0.0296(7) 0.0052(6) -0.0005(6) 0.0119(7)
O2 0.0431(8) 0.0297(7) 0.0237(7) 0.0011(5) 0.0069(6) 0.0157(7)
O3 0.0505(11) 0.0490(11) 0.0469(10) -0.0211(8) 0.0151(8) 0.0028(9)
F1 0.0666(11) 0.0825(13) 0.1033(14) 0.0173(10) 0.0040(10) 0.0575(10)
C27 0.0509(16) 0.067(2) 0.067(2) -0.0225(18) -0.0063(15) 0.0420(16)
F2 0.135(5) 0.088(5) 0.0485(14) -0.027(3) -0.011(3) 0.059(4)
F3 0.072(3) 0.070(2) 0.0849(16) -0.0328(15) -0.019(2) 0.054(3)
F4 0.0628(14) 0.085(3) 0.115(4) -0.070(3) -0.028(2) 0.043(2)
C27A 0.0509(16) 0.067(2) 0.067(2) -0.0225(18) -0.0063(15) 0.0420(16)
F2A 0.135(5) 0.088(5) 0.0485(14) -0.027(3) -0.011(3) 0.059(4)
F3A 0.072(3) 0.070(2) 0.0849(16) -0.0328(15) -0.019(2) 0.054(3)
F4A 0.0628(14) 0.085(3) 0.115(4) -0.070(3) -0.028(2) 0.043(2)
C28 0.0336(12) 0.0519(15) 0.0592(12) -0.0005(10) -0.0106(10) 0.0205(9)
F5 0.0403(13) 0.0783(15) 0.0826(13) -0.0236(12) -0.0260(11) 0.0389(12)
F6 0.0396(10) 0.0496(10) 0.0656(11) -0.0156(8) -0.0252(8) 0.0226(8)
F7 0.0412(10) 0.0883(17) 0.0907(14) 0.0344(14) -0.0160(10) -0.0010(11)
C28A 0.0336(12) 0.0519(15) 0.0592(12) -0.0005(10) -0.0106(10) 0.0205(9)
F5A 0.0403(13) 0.0783(15) 0.0826(13) -0.0236(12) -0.0260(11) 0.0389(12)
F6A 0.0396(10) 0.0496(10) 0.0656(11) -0.0156(8) -0.0252(8) 0.0226(8)
F7A 0.0412(10) 0.0883(17) 0.0907(14) 0.0344(14) -0.0160(10) -0.0010(11)
S1 0.0280(3) 0.0276(3) 0.0403(3) -0.0039(2) 0.0081(2) 0.0081(2)
Cl1 0.0278(3) 0.0261(4) 0.0754(5) -0.0122(3) -0.00612(17) 0.01304(18)
C31 0.0314(12) 0.0378(12) 0.0454(13) -0.0053(10) -0.0001(9) 0.0169(10)
C32 0.0350(12) 0.0729(18) 0.0349(11) -0.0070(12) -0.0065(9) 0.0263(13)
N4 0.0268(8) 0.0268(8) 0.0251(11) 0.0013(5) -0.0013(5) 0.0106(10)

loop_
_atom_type_symbol
_atom_type_description
_atom_type_scat_dispersion_real
_atom_type_scat_dispersion_imag
_atom_type_scat_source
C C 0.0181 0.0091 'International Tables Vol C Tables 4.2.6.8 and 6.1.1.4'
H H 0.0000 0.0000 'International Tables Vol C Tables 4.2.6.8 and 6.1.1.4'
Cl Cl 0.3639 0.7018 'International Tables Vol C Tables 4.2.6.8 and 6.1.1.4'
F F 0.0727 0.0534 'International Tables Vol C Tables 4.2.6.8 and 6.1.1.4'
N N 0.0311 0.0180 'International Tables Vol C Tables 4.2.6.8 and 6.1.1.4'
O O 0.0492 0.0322 'International Tables Vol C Tables 4.2.6.8 and 6.1.1.4'
S S 0.3331 0.5567 'International Tables Vol C Tables 4.2.6.8 and 6.1.1.4'

loop_
_geom_angle_atom_site_label_1
_geom_angle_atom_site_label_2
_geom_angle_atom_site_label_3
_geom_angle
_geom_angle_site_symmetry_1
_geom_angle_site_symmetry_3
C6 C1 C2 120.9(2) . .
C6 C1 H1 119.5 . .
C2 C1 H1 119.5 . .
C3 C2 C1 119.1(2) . .
C3 C2 H2 120.4 . .
C1 C2 H2 120.4 . .
C4 C3 F1 118.3(2) . .
C4 C3 C2 122.1(2) . .
F1 C3 C2 119.5(2) . .
C3 C4 C5 118.6(2) . .
C3 C4 H4 120.7 . .
C5 C4 H4 120.7 . .
C4 C5 C6 121.3(2) . .
C4 C5 H5 119.4 . .
C6 C5 H5 119.4 . .
C1 C6 C5 117.9(2) . .
C1 C6 C7 123.37(19) . .
C5 C6 C7 118.71(18) . .
N1 C7 C6 112.63(16) . .
N1 C7 C8 101.58(17) . .
C6 C7 C8 113.30(18) . .
N1 C7 H7 109.7 . .
C6 C7 H7 109.7 . .
C8 C7 H7 109.7 . .
C9 C8 C7 102.72(17) . .
C9 C8 H8A 111.2 . .
C7 C8 H8A 111.2 . .
C9 C8 H8B 111.2 . .
C7 C8 H8B 111.2 . .
H8A C8 H8B 109.1 . .
C8 C9 C10 104.03(18) . .
C8 C9 H9A 111.0 . .
C10 C9 H9A 111.0 . .
C8 C9 H9B 111.0 . .
C10 C9 H9B 111.0 . .
H9A C9 H9B 109.0 . .
N1 C10 C9 103.05(17) . .
N1 C10 H10A 111.2 . .
C9 C10 H10A 111.2 . .
N1 C10 H10B 111.2 . .
C9 C10 H10B 111.2 . .
H10A C10 H10B 109.1 . .
O1 C11 N1 121.77(18) . .
O1 C11 C12 119.35(17) . .
N1 C11 C12 118.84(17) . .
N2 C12 C11 106.28(15) . .
N2 C12 C20 111.02(16) . .
C11 C12 C20 113.19(16) . .
N2 C12 H12 108.7 . .
C11 C12 H12 108.7 . .
C20 C12 H12 108.7 . .
N2 C13 N3 111.90(18) . .
N2 C13 S1 123.31(15) . .
N3 C13 S1 124.75(16) . .
C15 C14 N3 117.09(18) . .
C15 C14 C19 118.86(19) . .
N3 C14 C19 123.97(19) . .
C16 C15 C14 120.4(2) . .
C16 C15 H15 119.8 . .
C14 C15 H15 119.8 . .
C15 C16 C17 121.1(2) . .
C15 C16 C27 120.6(4) . .
C17 C16 C27 118.2(4) . .
C15 C16 C27A 117.6(7) . .
C17 C16 C27A 120.9(7) . .
C18 C17 C16 118.3(2) . .
C18 C17 H17 120.9 . .
C16 C17 H17 120.9 . .
C17 C18 C19 121.9(2) . .
C17 C18 C28A 108.3(7) . .
C19 C18 C28A 129.8(7) . .
C17 C18 C28 121.1(2) . .
C19 C18 C28 117.0(2) . .
C18 C19 C14 119.4(2) . .
C18 C19 H19 120.3 . .
C14 C19 H19 120.3 . .
C30 C20 C21 105.54(17) . .
C30 C20 C29 108.89(17) . .
C21 C20 C29 110.44(17) . .
C30 C20 C12 113.31(17) . .
C21 C20 C12 109.85(16) . .
C29 C20 C12 108.77(17) . .
O2 C21 C20 110.13(17) . .
O2 C21 H21A 109.6 . .
C20 C21 H21A 109.6 . .
O2 C21 H21B 109.6 . .
C20 C21 H21B 109.6 . .
H21A C21 H21B 108.1 . .
O3 C22 O2 123.4(2) . .
O3 C22 C23 125.09(19) . .
O2 C22 C23 111.48(17) . .
C22 C23 C24 111.57(18) . .
C22 C23 H23A 109.3 . .
C24 C23 H23A 109.3 . .
C22 C23 H23B 109.3 . .
C24 C23 H23B 109.3 . .
H23A C23 H23B 108.0 . .
C25 C24 C26 118.9(2) . 6_556
C25 C24 C23 120.3(2) . .
C26 C24 C23 120.7(2) 6_556 .
C24 C25 C26 121.1(2) . .
C24 C25 H25 119.4 . .
C26 C25 H25 119.4 . .
C25 C26 C24 120.0(2) . 6_556
C25 C26 H26 120.0 . .
C24 C26 H26 120.0 6_556 .
C20 C29 H29A 109.5 . .
C20 C29 H29B 109.5 . .
H29A C29 H29B 109.5 . .
C20 C29 H29C 109.5 . .
H29A C29 H29C 109.5 . .
H29B C29 H29C 109.5 . .
C20 C30 H30A 109.5 . .
C20 C30 H30B 109.5 . .
H30A C30 H30B 109.5 . .
C20 C30 H30C 109.5 . .
H30A C30 H30C 109.5 . .
H30B C30 H30C 109.5 . .
C11 N1 C10 128.70(16) . .
C11 N1 C7 119.18(17) . .
C10 N1 C7 112.10(16) . .
C13 N2 C12 122.32(17) . .
C13 N2 H2A 117.7(16) . .
C12 N2 H2A 116.1(16) . .
C13 N3 C14 129.6(2) . .
C13 N3 H3 116.8(18) . .
C14 N3 H3 113.5(18) . .
C22 O2 C21 116.05(16) . .
F2 C27 F3 104.1(9) . .
F2 C27 F4 108.6(7) . .
F3 C27 F4 107.7(6) . .
F2 C27 C16 113.0(9) . .
F3 C27 C16 111.8(5) . .
F4 C27 C16 111.2(6) . .
F2A C27A F4A 97.6(15) . .
F2A C27A F3A 112.3(18) . .
F4A C27A F3A 106.6(12) . .
F2A C27A C16 108.3(19) . .
F4A C27A C16 116.6(12) . .
F3A C27A C16 114.2(12) . .
F7 C28 F6 105.5(3) . .
F7 C28 F5 107.3(3) . .
F6 C28 F5 103.7(3) . .
F7 C28 C18 112.9(3) . .
F6 C28 C18 114.4(3) . .
F5 C28 C18 112.4(3) . .
F7A C28A F5A 106.2(13) . .
F7A C28A F6A 117.1(15) . .
F5A C28A F6A 103.9(13) . .
F7A C28A C18 106.3(12) . .
F5A C28A C18 116.6(13) . .
F6A C28A C18 107.3(13) . .
N4 C31 H31A 109.5 . .
N4 C31 H31B 109.5 . .
H31A C31 H31B 109.5 . .
N4 C31 H31C 109.5 . .
H31A C31 H31C 109.5 . .
H31B C31 H31C 109.5 . .
N4 C32 H32A 109.5 . .
N4 C32 H32B 109.5 . .
H32A C32 H32B 109.5 . .
N4 C32 H32C 109.5 . .
H32A C32 H32C 109.5 . .
H32B C32 H32C 109.5 . .
C32 N4 C32 109.5(3) . 6_556
C32 N4 C31 109.20(13) . .
C32 N4 C31 109.00(14) 6_556 .
C32 N4 C31 109.00(14) . 6_556
C32 N4 C31 109.21(13) 6_556 6_556
C31 N4 C31 110.9(2) . 6_556

loop_
_geom_bond_atom_site_label_1
_geom_bond_atom_site_label_2
_geom_bond_distance
_geom_bond_site_symmetry_2
C1 C6 1.382(3) .
C1 C2 1.384(3) .
C1 H1 0.9500 .
C2 C3 1.367(4) .
C2 H2 0.9500 .
C3 C4 1.356(4) .
C3 F1 1.363(3) .
C4 C5 1.385(3) .
C4 H4 0.9500 .
C5 C6 1.396(3) .
C5 H5 0.9500 .
C6 C7 1.523(3) .
C7 N1 1.477(2) .
C7 C8 1.529(3) .
C7 H7 1.0000 .
C8 C9 1.517(3) .
C8 H8A 0.9900 .
C8 H8B 0.9900 .
C9 C10 1.527(3) .
C9 H9A 0.9900 .
C9 H9B 0.9900 .
C10 N1 1.474(3) .
C10 H10A 0.9900 .
C10 H10B 0.9900 .
C11 O1 1.227(2) .
C11 N1 1.338(3) .
C11 C12 1.541(3) .
C12 N2 1.453(2) .
C12 C20 1.543(3) .
C12 H12 1.0000 .
C13 N2 1.350(3) .
C13 N3 1.364(3) .
C13 S1 1.672(2) .
C14 C15 1.391(3) .
C14 N3 1.394(3) .
C14 C19 1.396(3) .
C15 C16 1.380(3) .
C15 H15 0.9500 .
C16 C17 1.381(3) .
C16 C27 1.505(7) .
C16 C27A 1.508(14) .
C17 C18 1.379(3) .
C17 H17 0.9500 .
C18 C19 1.383(3) .
C18 C28A 1.482(15) .
C18 C28 1.497(4) .
C19 H19 0.9500 .
C20 C30 1.526(3) .
C20 C21 1.531(3) .
C20 C29 1.532(3) .
C21 O2 1.446(3) .
C21 H21A 0.9900 .
C21 H21B 0.9900 .
C22 O3 1.195(3) .
C22 O2 1.335(2) .
C22 C23 1.509(3) .
C23 C24 1.512(3) .
C23 H23A 0.9900 .
C23 H23B 0.9900 .
C24 C25 1.376(4) .
C24 C26 1.402(3) 6_556
C25 C26 1.390(3) .
C25 H25 0.9500 .
C26 C24 1.402(3) 6_556
C26 H26 0.9500 .
C29 H29A 0.9800 .
C29 H29B 0.9800 .
C29 H29C 0.9800 .
C30 H30A 0.9800 .
C30 H30B 0.9800 .
C30 H30C 0.9800 .
N2 H2A 0.86(3) .
N3 H3 0.81(3) .
C27 F2 1.325(8) .
C27 F3 1.326(7) .
C27 F4 1.337(8) .
C27A F2A 1.326(14) .
C27A F4A 1.332(14) .
C27A F3A 1.334(14) .
C28 F7 1.317(4) .
C28 F6 1.331(4) .
C28 F5 1.338(4) .
C28A F7A 1.312(15) .
C28A F5A 1.341(15) .
C28A F6A 1.349(15) .
Cl1 Cl1 0.0000 4_556
C31 N4 1.498(3) .
C31 H31A 0.9800 .
C31 H31B 0.9800 .
C31 H31C 0.9800 .
C32 N4 1.492(3) .
C32 H32A 0.9800 .
C32 H32B 0.9800 .
C32 H32C 0.9800 .
N4 C32 1.492(3) 6_556
N4 C31 1.498(3) 6_556

loop_
_geom_hbond_atom_site_label_D
_geom_hbond_atom_site_label_H
_geom_hbond_atom_site_label_A
_geom_hbond_distance_DH
_geom_hbond_distance_HA
_geom_hbond_distance_DA
_geom_hbond_angle_DHA
_geom_hbond_site_symmetry_A
N2 H2A Cl1 0.86(3) 2.41(3) 3.2205(17) 157(2) .
N2 H2A Cl1 0.86(3) 2.41(3) 3.2205(17) 157(2) 4_556
N3 H3 Cl1 0.81(3) 2.40(3) 3.180(2) 162(2) .
N3 H3 Cl1 0.81(3) 2.40(3) 3.180(2) 162(2) 4_556

loop_
_geom_torsion_atom_site_label_1
_geom_torsion_atom_site_label_2
_geom_torsion_atom_site_label_3
_geom_torsion_atom_site_label_4
_geom_torsion
_geom_torsion_site_symmetry_1
_geom_torsion_site_symmetry_4
C6 C1 C2 C3 0.1(4) . .
C1 C2 C3 C4 -1.0(4) . .
C1 C2 C3 F1 178.9(2) . .
F1 C3 C4 C5 -179.4(2) . .
C2 C3 C4 C5 0.5(4) . .
C3 C4 C5 C6 0.8(4) . .
C2 C1 C6 C5 1.1(3) . .
C2 C1 C6 C7 -178.3(2) . .
C4 C5 C6 C1 -1.6(3) . .
C4 C5 C6 C7 177.9(2) . .
C1 C6 C7 N1 8.0(3) . .
C5 C6 C7 N1 -171.44(19) . .
C1 C6 C7 C8 -106.6(2) . .
C5 C6 C7 C8 74.0(3) . .
N1 C7 C8 C9 -36.9(2) . .
C6 C7 C8 C9 84.2(2) . .
C7 C8 C9 C10 40.3(2) . .
C8 C9 C10 N1 -27.1(2) . .
O1 C11 C12 N2 -45.1(2) . .
N1 C11 C12 N2 132.92(19) . .
O1 C11 C12 C20 77.1(2) . .
N1 C11 C12 C20 -105.0(2) . .
N3 C14 C15 C16 -178.9(2) . .
C19 C14 C15 C16 -2.0(3) . .
C14 C15 C16 C17 0.7(4) . .
C14 C15 C16 C27 -179.9(5) . .
C14 C15 C16 C27A -172.7(9) . .
C15 C16 C17 C18 1.1(4) . .
C27 C16 C17 C18 -178.2(5) . .
C27A C16 C17 C18 174.3(9) . .
C16 C17 C18 C19 -1.7(4) . .
C16 C17 C18 C28A 179.4(8) . .
C16 C17 C18 C28 179.4(3) . .
C17 C18 C19 C14 0.4(3) . .
C28A C18 C19 C14 179.0(9) . .
C28 C18 C19 C14 179.3(3) . .
C15 C14 C19 C18 1.4(3) . .
N3 C14 C19 C18 178.1(2) . .
N2 C12 C20 C30 69.4(2) . .
C11 C12 C20 C30 -50.1(2) . .
N2 C12 C20 C21 -48.4(2) . .
C11 C12 C20 C21 -167.83(16) . .
N2 C12 C20 C29 -169.39(16) . .
C11 C12 C20 C29 71.2(2) . .
C30 C20 C21 O2 -168.66(16) . .
C29 C20 C21 O2 73.8(2) . .
C12 C20 C21 O2 -46.2(2) . .
O3 C22 C23 C24 -19.2(4) . .
O2 C22 C23 C24 160.8(2) . .
C22 C23 C24 C25 -85.7(3) . .
C22 C23 C24 C26 91.4(3) . 6_556
C26 C24 C25 C26 -0.9(3) 6_556 .
C23 C24 C25 C26 176.2(2) . .
C24 C25 C26 C24 0.6(3) . 6_556
O1 C11 N1 C10 178.2(2) . .
C12 C11 N1 C10 0.3(3) . .
O1 C11 N1 C7 0.2(3) . .
C12 C11 N1 C7 -177.73(17) . .
C9 C10 N1 C11 -174.5(2) . .
C9 C10 N1 C7 3.6(2) . .
C6 C7 N1 C11 77.7(2) . .
C8 C7 N1 C11 -160.76(19) . .
C6 C7 N1 C10 -100.6(2) . .
C8 C7 N1 C10 20.9(2) . .
N3 C13 N2 C12 169.99(17) . .
S1 C13 N2 C12 -12.2(3) . .
C11 C12 N2 C13 -85.4(2) . .
C20 C12 N2 C13 151.07(18) . .
N2 C13 N3 C14 175.0(2) . .
S1 C13 N3 C14 -2.8(3) . .
C15 C14 N3 C13 -149.9(2) . .
C19 C14 N3 C13 33.3(3) . .
O3 C22 O2 C21 6.1(3) . .
C23 C22 O2 C21 -173.88(19) . .
C20 C21 O2 C22 145.46(18) . .
C15 C16 C27 F2 104.4(9) . .
C17 C16 C27 F2 -76.2(9) . .
C27A C16 C27 F2 38(9) . .
C15 C16 C27 F3 -138.5(6) . .
C17 C16 C27 F3 40.8(9) . .
C27A C16 C27 F3 155(10) . .
C15 C16 C27 F4 -18.1(8) . .
C17 C16 C27 F4 161.3(5) . .
C27A C16 C27 F4 -84(9) . .
C15 C16 C27A F2A 114.8(17) . .
C17 C16 C27A F2A -58.5(18) . .
C27 C16 C27A F2A -128(10) . .
C15 C16 C27A F4A 6.0(19) . .
C17 C16 C27A F4A -167.4(11) . .
C27 C16 C27A F4A 123(10) . .
C15 C16 C27A F3A -119.2(11) . .
C17 C16 C27A F3A 67.5(17) . .
C27 C16 C27A F3A -2(8) . .
C17 C18 C28 F7 84.6(4) . .
C19 C18 C28 F7 -94.3(3) . .
C28A C18 C28 F7 84(4) . .
C17 C18 C28 F6 -154.8(3) . .
C19 C18 C28 F6 26.3(4) . .
C28A C18 C28 F6 -155(4) . .
C17 C18 C28 F5 -36.9(4) . .
C19 C18 C28 F5 144.2(3) . .
C28A C18 C28 F5 -37(3) . .
C17 C18 C28A F7A 175.0(10) . .
C19 C18 C28A F7A -3.7(17) . .
C28 C18 C28A F7A -5(3) . .
C17 C18 C28A F5A 56.9(14) . .
C19 C18 C28A F5A -121.9(11) . .
C28 C18 C28A F5A -123(4) . .
C17 C18 C28A F6A -59.0(13) . .
C19 C18 C28A F6A 122.2(11) . .
C28 C18 C28A F6A 121(4) . .
